data_7124562
loop_
_publ_author_name
'Cipressi, Jacqueline'
'Brown, Seth N.'

_publ_section_title
;
 Octahedral to trigonal prismatic distortion driven by subjacent orbital
 \p antibonding interactions and modulated by ligand redox noninnocence.
;
_journal_issue 59
_journal_name_full 'Chemical communications (Cambridge, England)'
_journal_page_first 7956
_journal_page_last 7959
_journal_paper_doi 10.1039/c4cc03404j
_journal_volume 50
_journal_year 2014
_chemical_formula_moiety 'C56 H76 N2 O6 Os'
_chemical_formula_sum 'C56 H76 N2 O6 Os'
_chemical_formula_weight 1063.38
_chemical_name_common Os(DOPO)2
_chemical_name_systematic
;
 Bis(2,4,6,8-tetra-tert-butyl-1,9-dioxophenoxazinato)osmium
;
_space_group_crystal_system monoclinic
_space_group_IT_number 14
_space_group_name_Hall '-P 2ybc'
_space_group_name_H-M_alt 'P 1 21/c 1'
_atom_sites_solution_hydrogens difmap
_atom_sites_solution_primary direct
_atom_sites_solution_secondary difmap
_audit_creation_method SHELXL-2013
_cell_angle_alpha 90
_cell_angle_beta 90.3740(15)
_cell_angle_gamma 90
_cell_formula_units_Z 4
_cell_length_a 20.4119(19)
_cell_length_b 19.7938(19)
_cell_length_c 13.0487(12)
_cell_measurement_reflns_used 8028
_cell_measurement_temperature 120(2)
_cell_measurement_theta_max 25.401
_cell_measurement_theta_min 2.583
_cell_volume 5271.9(9)
_computing_cell_refinement 'Bruker SAINT'
_computing_data_collection 'Bruker APEX2'
_computing_data_reduction 'Bruker SAINT'
_computing_molecular_graphics 'Bruker SHELXTL'
_computing_publication_material 'Bruker SHELXTL'
_computing_structure_refinement 'SHELXL-2013 (Sheldrick, 2013)'
_computing_structure_solution 'SHELXS-97 (Sheldrick 2008)'
_diffrn_ambient_temperature 120(2)
_diffrn_detector_area_resol_mean 8.33
_diffrn_measured_fraction_theta_full 1.000
_diffrn_measured_fraction_theta_max 0.998
_diffrn_measurement_device_type 'Bruker APEX-II CCD'
_diffrn_measurement_method '\f and \w scans'
_diffrn_radiation_type MoK\a
_diffrn_radiation_wavelength 0.71073
_diffrn_reflns_av_R_equivalents 0.0739
_diffrn_reflns_av_unetI/netI 0.0333
_diffrn_reflns_Laue_measured_fraction_full 1.000
_diffrn_reflns_Laue_measured_fraction_max 0.998
_diffrn_reflns_limit_h_max 25
_diffrn_reflns_limit_h_min -25
_diffrn_reflns_limit_k_max 24
_diffrn_reflns_limit_k_min -24
_diffrn_reflns_limit_l_max 16
_diffrn_reflns_limit_l_min -16
_diffrn_reflns_number 117301
_diffrn_reflns_point_group_measured_fraction_full 1.000
_diffrn_reflns_point_group_measured_fraction_max 0.998
_diffrn_reflns_theta_full 25.242
_diffrn_reflns_theta_max 26.181
_diffrn_reflns_theta_min 1.433
_diffrn_source 'fine-focus sealed tube'
_exptl_absorpt_coefficient_mu 2.468
_exptl_absorpt_correction_T_max 0.9046
_exptl_absorpt_correction_T_min 0.8324
_exptl_absorpt_correction_type numerical
_exptl_absorpt_process_details
;
Blessing, R. H. (1995) Acta Cryst. A51, 33-38.

Sheldrick, G.M. (2008) SADABS v2008/1. Bruker AXS Inc. 
Madison, WI USA.
;
_exptl_crystal_colour 'dark purple'
_exptl_crystal_density_diffrn 1.340
_exptl_crystal_density_method 'not measured'
_exptl_crystal_description parallelpiped
_exptl_crystal_F_000 2200
_exptl_crystal_recrystallization_method
;
 Liquid-liquid diffusion of acetonitrile into CHCl3.
;
_exptl_crystal_size_max 0.152
_exptl_crystal_size_mid 0.147
_exptl_crystal_size_min 0.146
_refine_diff_density_max 0.657
_refine_diff_density_min -0.609
_refine_diff_density_rms 0.082
_refine_ls_extinction_method none
_refine_ls_goodness_of_fit_ref 1.030
_refine_ls_hydrogen_treatment refall
_refine_ls_matrix_type full
_refine_ls_number_parameters 890
_refine_ls_number_reflns 10557
_refine_ls_number_restraints 0
_refine_ls_restrained_S_all 1.030
_refine_ls_R_factor_all 0.0331
_refine_ls_R_factor_gt 0.0246
_refine_ls_shift/su_max 0.002
_refine_ls_shift/su_mean 0.000
_refine_ls_structure_factor_coef Fsqd
_refine_ls_weighting_details 'w=1/[\s^2^(Fo^2^)+(0.0249P)^2^+2.9315P] where P=(Fo^2^+2Fc^2^)/3'
_refine_ls_weighting_scheme calc
_refine_ls_wR_factor_gt 0.0536
_refine_ls_wR_factor_ref 0.0568
_reflns_Friedel_coverage 0.000
_reflns_number_gt 9028
_reflns_number_total 10557
_reflns_threshold_expression 'I > 2\s(I)'
_cod_data_source_file c4cc03404j2.cif
_cod_data_source_block osdopo
_cod_original_sg_symbol_H-M 'P 21/c'
_cod_database_code 7124562
_shelx_space_group_comment
;
The symmetry employed for this shelxl refinement is uniquely defined
by the following loop, which should always be used as a source of
symmetry information in preference to the above space-group names.
They are only intended as comments.
;
_shelx_estimated_absorpt_t_min 0.705
_shelx_estimated_absorpt_t_max 0.715
_shelxl_version_number 2013-4

loop_
_space_group_symop_operation_xyz
'x, y, z'
'-x, y+1/2, -z+1/2'
'-x, -y, -z'
'x, -y-1/2, z-1/2'

loop_
_atom_site_label
_atom_site_type_symbol
_atom_site_fract_x
_atom_site_fract_y
_atom_site_fract_z
_atom_site_U_iso_or_equiv
_atom_site_adp_type
_atom_site_occupancy
_atom_site_site_symmetry_order
_atom_site_calc_flag
Os Os 0.24627(2) 0.40263(2) 0.44028(2) 0.01435(4) Uani 1 1 d
N1 N 0.33624(10) 0.41426(10) 0.40159(16) 0.0132(5) Uani 1 1 d
N2 N 0.15637(10) 0.39626(10) 0.48366(16) 0.0140(4) Uani 1 1 d
O1 O 0.24377(8) 0.49183(9) 0.35932(14) 0.0186(4) Uani 1 1 d
O2 O 0.29060(8) 0.31678(9) 0.49921(14) 0.0196(4) Uani 1 1 d
O3 O 0.25023(8) 0.44181(10) 0.58612(14) 0.0206(4) Uani 1 1 d
O4 O 0.20055(8) 0.35723(9) 0.31614(14) 0.0181(4) Uani 1 1 d
O10 O 0.46793(8) 0.43385(9) 0.35210(13) 0.0153(4) Uani 1 1 d
O20 O 0.02628(8) 0.38885(9) 0.54662(13) 0.0158(4) Uani 1 1 d
C11 C 0.35510(12) 0.46965(13) 0.34810(19) 0.0138(5) Uani 1 1 d
C12 C 0.30216(12) 0.51243(13) 0.32567(19) 0.0153(5) Uani 1 1 d
C13 C 0.31556(13) 0.57117(14) 0.2697(2) 0.0179(6) Uani 1 1 d
C14 C 0.38073(14) 0.57970(14) 0.2415(2) 0.0201(6) Uani 1 1 d
C15 C 0.43447(12) 0.53752(13) 0.2628(2) 0.0167(6) Uani 1 1 d
C16 C 0.42040(12) 0.48036(13) 0.32059(19) 0.0149(5) Uani 1 1 d
C17 C 0.26091(13) 0.62097(15) 0.2405(2) 0.0236(6) Uani 1 1 d
C18 C 0.50381(13) 0.55501(14) 0.2251(2) 0.0195(6) Uani 1 1 d
C21 C 0.38255(12) 0.36893(13) 0.43215(19) 0.0149(5) Uani 1 1 d
C22 C 0.35552(13) 0.31604(13) 0.4901(2) 0.0162(6) Uani 1 1 d
C23 C 0.39930(13) 0.26871(13) 0.5325(2) 0.0168(6) Uani 1 1 d
C24 C 0.46499(13) 0.27890(14) 0.5084(2) 0.0182(6) Uani 1 1 d
C25 C 0.49335(12) 0.33094(13) 0.44890(19) 0.0156(5) Uani 1 1 d
C26 C 0.44900(12) 0.37806(13) 0.41087(19) 0.0141(5) Uani 1 1 d
C27 C 0.37565(13) 0.21275(14) 0.6038(2) 0.0204(6) Uani 1 1 d
C28 C 0.56789(12) 0.33438(14) 0.4322(2) 0.0177(6) Uani 1 1 d
C31 C 0.13885(13) 0.41898(12) 0.5775(2) 0.0148(5) Uani 1 1 d
C32 C 0.19267(13) 0.44359(13) 0.6337(2) 0.0168(6) Uani 1 1 d
C33 C 0.18124(13) 0.46573(14) 0.7341(2) 0.0196(6) Uani 1 1 d
C34 C 0.11629(14) 0.46031(14) 0.7670(2) 0.0205(6) Uani 1 1 d
C35 C 0.06167(13) 0.43568(13) 0.7115(2) 0.0175(6) Uani 1 1 d
C36 C 0.07447(13) 0.41456(12) 0.6122(2) 0.0154(6) Uani 1 1 d
C37 C 0.23695(14) 0.49054(16) 0.8028(2) 0.0273(7) Uani 1 1 d
C38 C -0.00671(13) 0.43348(14) 0.7596(2) 0.0195(6) Uani 1 1 d
C41 C 0.10977(12) 0.37058(13) 0.4200(2) 0.0144(5) Uani 1 1 d
C42 C 0.13599(12) 0.35119(13) 0.3255(2) 0.0158(5) Uani 1 1 d
C43 C 0.09140(13) 0.32884(13) 0.2503(2) 0.0166(6) Uani 1 1 d
C44 C 0.02598(13) 0.32574(13) 0.2809(2) 0.0179(6) Uani 1 1 d
C45 C -0.00115(12) 0.34358(12) 0.3763(2) 0.0143(5) Uani 1 1 d
C46 C 0.04383(12) 0.36742(13) 0.4483(2) 0.0149(5) Uani 1 1 d
C47 C 0.11421(13) 0.31108(14) 0.1425(2) 0.0220(6) Uani 1 1 d
C48 C -0.07544(13) 0.33718(14) 0.3955(2) 0.0188(6) Uani 1 1 d
C171 C 0.28723(19) 0.6839(2) 0.1873(4) 0.0533(13) Uani 1 1 d
C172 C 0.22404(17) 0.64301(18) 0.3358(3) 0.0303(7) Uani 1 1 d
C173 C 0.21450(17) 0.5850(2) 0.1660(3) 0.0349(8) Uani 1 1 d
C181 C 0.52916(16) 0.49701(17) 0.1581(3) 0.0272(7) Uani 1 1 d
C182 C 0.54917(16) 0.56614(19) 0.3171(3) 0.0281(7) Uani 1 1 d
C183 C 0.50502(17) 0.61927(18) 0.1606(3) 0.0332(8) Uani 1 1 d
C271 C 0.32486(16) 0.16936(16) 0.5475(3) 0.0270(7) Uani 1 1 d
C272 C 0.43164(17) 0.16661(18) 0.6384(3) 0.0308(8) Uani 1 1 d
C273 C 0.34589(17) 0.24508(18) 0.6997(2) 0.0282(7) Uani 1 1 d
C281 C 0.58237(15) 0.32600(18) 0.3178(2) 0.0253(7) Uani 1 1 d
C282 C 0.59523(15) 0.40172(16) 0.4711(3) 0.0270(7) Uani 1 1 d
C283 C 0.60423(15) 0.27818(17) 0.4900(3) 0.0254(7) Uani 1 1 d
C371 C 0.2119(2) 0.5197(3) 0.9034(3) 0.0523(12) Uani 1 1 d
C372 C 0.27623(17) 0.54601(18) 0.7488(3) 0.0299(7) Uani 1 1 d
C373 C 0.28081(17) 0.4298(2) 0.8262(3) 0.0395(9) Uani 1 1 d
C381 C -0.03228(16) 0.36094(15) 0.7568(3) 0.0263(7) Uani 1 1 d
C382 C -0.05220(15) 0.48131(16) 0.7003(3) 0.0244(7) Uani 1 1 d
C383 C -0.00625(17) 0.4566(2) 0.8718(2) 0.0296(7) Uani 1 1 d
C471 C 0.14727(17) 0.37336(17) 0.0954(3) 0.0267(7) Uani 1 1 d
C472 C 0.05738(16) 0.29007(19) 0.0730(2) 0.0282(7) Uani 1 1 d
C473 C 0.16254(16) 0.25203(17) 0.1494(3) 0.0279(7) Uani 1 1 d
C481 C -0.08855(16) 0.28161(17) 0.4746(3) 0.0291(7) Uani 1 1 d
C482 C -0.11284(15) 0.31858(18) 0.2969(3) 0.0266(7) Uani 1 1 d
C483 C -0.10370(15) 0.40416(16) 0.4336(3) 0.0252(7) Uani 1 1 d
H48I H -0.1512(15) 0.4019(13) 0.440(2) 0.017(7) Uiso 1 1 d
H24 H 0.4925(13) 0.2496(13) 0.5358(19) 0.009(7) Uiso 1 1 d
H17I H 0.1961(15) 0.5448(16) 0.196(2) 0.027(9) Uiso 1 1 d
H28C H 0.5699(14) 0.2827(15) 0.290(2) 0.022(8) Uiso 1 1 d
H47C H 0.1827(14) 0.3871(14) 0.135(2) 0.016(7) Uiso 1 1 d
H28B H 0.6294(14) 0.3293(13) 0.306(2) 0.015(7) Uiso 1 1 d
H14 H 0.3902(13) 0.6175(14) 0.205(2) 0.016(7) Uiso 1 1 d
H18C H 0.5713(14) 0.5079(14) 0.131(2) 0.018(7) Uiso 1 1 d
H48F H -0.1088(14) 0.3515(15) 0.238(2) 0.024(8) Uiso 1 1 d
H27C H 0.2898(13) 0.1983(14) 0.523(2) 0.016(7) Uiso 1 1 d
H34 H 0.1077(13) 0.4760(14) 0.834(2) 0.018(7) Uiso 1 1 d
H38H H -0.0482(15) 0.4530(14) 0.896(2) 0.022(8) Uiso 1 1 d
H48H H -0.0850(16) 0.4161(16) 0.500(3) 0.038(10) Uiso 1 1 d
H38C H -0.0018(14) 0.3338(14) 0.795(2) 0.018(7) Uiso 1 1 d
H48C H -0.1343(16) 0.2755(15) 0.481(2) 0.026(8) Uiso 1 1 d
H37E H 0.2959(15) 0.5308(16) 0.685(2) 0.030(9) Uiso 1 1 d
H17F H 0.1918(15) 0.6749(16) 0.321(2) 0.027(8) Uiso 1 1 d
H48E H -0.1002(16) 0.2752(18) 0.273(2) 0.037(9) Uiso 1 1 d
H28F H 0.6428(17) 0.4016(15) 0.462(3) 0.037(9) Uiso 1 1 d
H38F H -0.0519(14) 0.4726(15) 0.631(2) 0.025(8) Uiso 1 1 d
H28A H 0.5610(14) 0.3616(15) 0.276(2) 0.022(8) Uiso 1 1 d
H18F H 0.5492(15) 0.5278(17) 0.368(3) 0.038(9) Uiso 1 1 d
H28I H 0.6512(16) 0.2814(16) 0.478(2) 0.035(9) Uiso 1 1 d
H48D H -0.1592(16) 0.3184(15) 0.312(2) 0.030(8) Uiso 1 1 d
H37I H 0.2962(16) 0.4119(15) 0.761(3) 0.031(9) Uiso 1 1 d
H18E H 0.5912(15) 0.5729(14) 0.295(2) 0.021(8) Uiso 1 1 d
H47B H 0.1619(15) 0.3628(16) 0.029(3) 0.033(9) Uiso 1 1 d
H47F H 0.0377(15) 0.2504(16) 0.098(2) 0.027(8) Uiso 1 1 d
H18I H 0.4784(16) 0.6160(16) 0.098(3) 0.036(10) Uiso 1 1 d
H48B H -0.0713(15) 0.2409(17) 0.454(2) 0.030(9) Uiso 1 1 d
H38E H -0.0353(15) 0.5275(17) 0.716(2) 0.034(9) Uiso 1 1 d
H27B H 0.3102(15) 0.1309(17) 0.594(2) 0.033(9) Uiso 1 1 d
H17H H 0.1830(18) 0.6168(18) 0.145(3) 0.043(10) Uiso 1 1 d
H47E H 0.0243(14) 0.3231(15) 0.061(2) 0.020(8) Uiso 1 1 d
H37H H 0.3195(16) 0.4426(16) 0.866(2) 0.033(9) Uiso 1 1 d
H18H H 0.4895(17) 0.6574(18) 0.196(3) 0.045(11) Uiso 1 1 d
H38I H 0.0215(17) 0.4268(18) 0.916(3) 0.041(10) Uiso 1 1 d
H28H H 0.5987(15) 0.2800(15) 0.561(3) 0.029(9) Uiso 1 1 d
H38B H -0.0739(16) 0.3571(15) 0.791(2) 0.033(9) Uiso 1 1 d
H27F H 0.4495(15) 0.1450(16) 0.585(3) 0.031(9) Uiso 1 1 d
H18G H 0.5495(16) 0.6285(16) 0.140(2) 0.032(9) Uiso 1 1 d
H28E H 0.5893(16) 0.4041(16) 0.543(3) 0.040(10) Uiso 1 1 d
H38G H 0.0083(15) 0.5003(17) 0.873(2) 0.032(9) Uiso 1 1 d
H17E H 0.2085(16) 0.6070(17) 0.372(2) 0.030(9) Uiso 1 1 d
H44 H -0.0016(13) 0.3121(13) 0.238(2) 0.010(7) Uiso 1 1 d
H28D H 0.5745(16) 0.4383(18) 0.436(3) 0.038(10) Uiso 1 1 d
H27I H 0.3795(16) 0.2661(16) 0.739(2) 0.035(9) Uiso 1 1 d
H27H H 0.3260(15) 0.2108(16) 0.738(2) 0.030(9) Uiso 1 1 d
H37D H 0.3122(15) 0.5601(15) 0.795(2) 0.026(8) Uiso 1 1 d
H28G H 0.5902(16) 0.2311(18) 0.470(2) 0.038(9) Uiso 1 1 d
H48A H -0.0670(16) 0.2910(16) 0.541(3) 0.036(9) Uiso 1 1 d
H27E H 0.4132(16) 0.1305(19) 0.677(3) 0.042(10) Uiso 1 1 d
H18B H 0.4999(15) 0.4915(15) 0.101(2) 0.029(9) Uiso 1 1 d
H38A H -0.0348(16) 0.3454(17) 0.690(3) 0.040(10) Uiso 1 1 d
H47I H 0.1781(17) 0.2407(18) 0.080(3) 0.051(11) Uiso 1 1 d
H47H H 0.1404(15) 0.2151(17) 0.176(2) 0.033(9) Uiso 1 1 d
H47D H 0.0758(15) 0.2814(16) 0.002(2) 0.033(9) Uiso 1 1 d
H17D H 0.2528(16) 0.6631(17) 0.388(3) 0.040(10) Uiso 1 1 d
H47A H 0.1207(15) 0.4095(15) 0.090(2) 0.020(8) Uiso 1 1 d
H48G H -0.0958(16) 0.4347(18) 0.387(3) 0.040(11) Uiso 1 1 d
H17B H 0.3168(19) 0.7049(18) 0.234(3) 0.048(12) Uiso 1 1 d
H38D H -0.0966(16) 0.4779(16) 0.727(2) 0.037(9) Uiso 1 1 d
H47G H 0.1981(16) 0.2632(16) 0.193(3) 0.035(9) Uiso 1 1 d
H27D H 0.4653(16) 0.1890(16) 0.685(2) 0.035(9) Uiso 1 1 d
H17A H 0.3082(19) 0.6695(18) 0.127(3) 0.048(12) Uiso 1 1 d
H18A H 0.5327(16) 0.4556(18) 0.191(3) 0.036(10) Uiso 1 1 d
H18D H 0.5360(17) 0.6031(18) 0.354(3) 0.046(11) Uiso 1 1 d
H37G H 0.2535(17) 0.3968(17) 0.862(3) 0.045(10) Uiso 1 1 d
H27G H 0.3124(17) 0.2770(18) 0.682(3) 0.045(10) Uiso 1 1 d
H17G H 0.2384(17) 0.5707(18) 0.107(3) 0.046(10) Uiso 1 1 d
H27A H 0.3436(16) 0.1503(17) 0.486(3) 0.043(10) Uiso 1 1 d
H17C H 0.2535(18) 0.717(2) 0.173(3) 0.055(11) Uiso 1 1 d
H37F H 0.2499(19) 0.5855(19) 0.732(3) 0.051(11) Uiso 1 1 d
H37A H 0.192(2) 0.485(2) 0.942(3) 0.084(16) Uiso 1 1 d
H37B H 0.182(2) 0.559(2) 0.894(3) 0.055(13) Uiso 1 1 d
H37C H 0.249(2) 0.533(2) 0.942(3) 0.068(13) Uiso 1 1 d

loop_
_atom_site_aniso_label
_atom_site_aniso_U_11
_atom_site_aniso_U_22
_atom_site_aniso_U_33
_atom_site_aniso_U_23
_atom_site_aniso_U_13
_atom_site_aniso_U_12
Os 0.00908(6) 0.01681(6) 0.01718(6) 0.00211(4) 0.00235(4) -0.00095(4)
N1 0.0108(11) 0.0164(12) 0.0126(11) -0.0009(9) 0.0013(8) -0.0009(9)
N2 0.0114(11) 0.0135(11) 0.0170(11) 0.0032(9) -0.0010(9) 0.0002(9)
O1 0.0105(9) 0.0219(10) 0.0234(10) 0.0058(8) 0.0041(8) 0.0013(8)
O2 0.0113(9) 0.0210(10) 0.0266(11) 0.0075(8) 0.0026(8) -0.0006(8)
O3 0.0124(10) 0.0303(11) 0.0191(10) -0.0012(8) 0.0020(8) -0.0039(8)
O4 0.0111(9) 0.0227(10) 0.0206(10) -0.0040(8) 0.0039(8) -0.0007(8)
O10 0.0112(9) 0.0154(9) 0.0194(10) 0.0009(8) 0.0023(7) -0.0001(7)
O20 0.0118(9) 0.0193(10) 0.0162(10) -0.0027(7) 0.0025(7) -0.0020(7)
C11 0.0136(13) 0.0156(13) 0.0121(13) -0.0015(10) 0.0025(10) -0.0022(10)
C12 0.0114(13) 0.0194(14) 0.0152(13) -0.0024(11) 0.0027(10) -0.0012(11)
C13 0.0153(14) 0.0197(14) 0.0186(14) 0.0017(11) 0.0021(11) -0.0002(11)
C14 0.0201(15) 0.0172(14) 0.0229(15) 0.0026(12) 0.0040(12) -0.0038(11)
C15 0.0130(13) 0.0175(14) 0.0197(14) -0.0008(11) 0.0026(11) -0.0031(11)
C16 0.0116(13) 0.0173(14) 0.0157(13) -0.0040(11) 0.0010(10) 0.0007(10)
C17 0.0149(14) 0.0234(15) 0.0326(17) 0.0101(13) 0.0046(12) 0.0018(12)
C18 0.0135(14) 0.0193(14) 0.0256(16) 0.0017(12) 0.0064(11) -0.0029(11)
C21 0.0109(13) 0.0183(14) 0.0154(13) -0.0028(11) -0.0017(10) 0.0003(11)
C22 0.0147(14) 0.0192(14) 0.0146(13) -0.0018(11) 0.0005(11) -0.0045(11)
C23 0.0173(14) 0.0173(14) 0.0158(14) -0.0001(11) -0.0008(11) 0.0000(11)
C24 0.0176(14) 0.0174(14) 0.0194(14) 0.0006(11) -0.0039(11) 0.0043(11)
C25 0.0119(13) 0.0213(14) 0.0137(13) -0.0025(11) 0.0004(10) 0.0005(11)
C26 0.0136(13) 0.0145(13) 0.0143(13) -0.0001(10) 0.0032(10) -0.0020(10)
C27 0.0174(14) 0.0197(14) 0.0241(15) 0.0056(12) -0.0018(11) -0.0005(12)
C28 0.0109(13) 0.0229(15) 0.0194(14) -0.0009(11) 0.0018(11) 0.0014(11)
C31 0.0159(14) 0.0127(13) 0.0158(13) 0.0022(10) 0.0025(11) 0.0015(10)
C32 0.0150(14) 0.0190(14) 0.0166(14) 0.0037(11) -0.0001(11) -0.0012(11)
C33 0.0173(14) 0.0267(15) 0.0149(14) 0.0021(11) 0.0000(11) -0.0027(12)
C34 0.0228(15) 0.0219(15) 0.0170(15) 0.0007(12) 0.0015(12) -0.0003(12)
C35 0.0172(14) 0.0177(14) 0.0176(14) 0.0022(11) 0.0036(11) 0.0006(11)
C36 0.0137(13) 0.0133(13) 0.0193(14) 0.0020(10) -0.0020(11) -0.0023(10)
C37 0.0223(16) 0.0422(19) 0.0175(15) -0.0013(13) -0.0010(12) -0.0104(14)
C38 0.0168(14) 0.0201(14) 0.0217(15) -0.0001(12) 0.0057(11) -0.0006(11)
C41 0.0117(13) 0.0120(13) 0.0195(14) 0.0042(10) 0.0005(11) -0.0003(10)
C42 0.0146(14) 0.0135(13) 0.0194(14) 0.0030(11) 0.0041(11) 0.0003(10)
C43 0.0165(14) 0.0139(13) 0.0194(14) -0.0024(11) 0.0019(11) -0.0007(11)
C44 0.0145(14) 0.0151(14) 0.0240(15) 0.0001(11) -0.0027(12) -0.0025(11)
C45 0.0115(13) 0.0123(13) 0.0192(14) 0.0014(10) 0.0009(10) 0.0005(10)
C46 0.0127(13) 0.0139(13) 0.0183(14) 0.0016(11) 0.0016(11) 0.0007(10)
C47 0.0184(15) 0.0255(16) 0.0222(15) -0.0074(12) 0.0028(12) -0.0016(12)
C48 0.0122(13) 0.0216(15) 0.0225(15) -0.0008(11) 0.0008(11) -0.0035(11)
C171 0.023(2) 0.042(2) 0.095(4) 0.045(2) 0.014(2) 0.0111(18)
C172 0.0253(18) 0.0266(18) 0.039(2) -0.0032(15) -0.0013(15) 0.0097(15)
C173 0.0245(18) 0.058(3) 0.0219(17) 0.0031(17) 0.0009(14) 0.0103(17)
C181 0.0221(17) 0.0298(18) 0.0297(18) -0.0056(14) 0.0102(14) -0.0069(14)
C182 0.0161(16) 0.037(2) 0.0311(18) -0.0006(16) 0.0049(14) -0.0105(14)
C183 0.0182(17) 0.0315(19) 0.050(2) 0.0150(16) 0.0115(16) -0.0024(14)
C271 0.0239(17) 0.0202(16) 0.0370(19) 0.0036(14) -0.0028(14) -0.0025(13)
C272 0.0258(18) 0.0317(19) 0.035(2) 0.0152(16) 0.0002(15) 0.0027(15)
C273 0.0280(18) 0.0343(19) 0.0225(17) 0.0068(14) 0.0045(14) -0.0027(15)
C281 0.0159(16) 0.0374(19) 0.0226(16) -0.0030(14) 0.0026(13) 0.0040(14)
C282 0.0163(16) 0.0265(17) 0.038(2) -0.0049(15) -0.0030(14) -0.0018(13)
C283 0.0131(15) 0.0326(19) 0.0305(19) 0.0038(14) 0.0009(13) 0.0044(13)
C371 0.035(2) 0.096(4) 0.026(2) -0.023(2) 0.0025(17) -0.027(3)
C372 0.0272(18) 0.0355(19) 0.0271(18) -0.0040(15) -0.0022(15) -0.0111(15)
C373 0.0231(18) 0.059(2) 0.036(2) 0.0177(19) -0.0102(16) -0.0101(17)
C381 0.0238(17) 0.0218(16) 0.0334(19) 0.0020(14) 0.0118(15) -0.0014(13)
C382 0.0191(16) 0.0267(17) 0.0274(18) -0.0014(13) 0.0057(13) 0.0002(13)
C383 0.0220(17) 0.043(2) 0.0237(17) -0.0019(15) 0.0081(14) -0.0019(16)
C471 0.0291(18) 0.0289(18) 0.0223(17) -0.0016(14) 0.0045(14) -0.0022(15)
C472 0.0273(17) 0.0354(19) 0.0220(17) -0.0098(14) 0.0013(13) -0.0046(16)
C473 0.0246(17) 0.0258(18) 0.0333(19) -0.0104(15) 0.0042(15) 0.0007(14)
C481 0.0154(16) 0.0309(19) 0.041(2) 0.0116(15) 0.0029(14) -0.0032(14)
C482 0.0143(16) 0.0346(19) 0.0308(18) -0.0056(15) -0.0002(13) -0.0020(13)
C483 0.0154(16) 0.0267(17) 0.0335(18) -0.0038(15) 0.0024(13) 0.0025(13)

loop_
_atom_type_symbol
_atom_type_description
_atom_type_scat_dispersion_real
_atom_type_scat_dispersion_imag
_atom_type_scat_source
C C 0.0033 0.0016 'International Tables Vol C Tables 4.2.6.8 and 6.1.1.4'
H H 0.0000 0.0000 'International Tables Vol C Tables 4.2.6.8 and 6.1.1.4'
N N 0.0061 0.0033 'International Tables Vol C Tables 4.2.6.8 and 6.1.1.4'
O O 0.0106 0.0060 'International Tables Vol C Tables 4.2.6.8 and 6.1.1.4'
Os Os -1.2165 7.6030 'International Tables Vol C Tables 4.2.6.8 and 6.1.1.4'

loop_
_geom_angle_atom_site_label_1
_geom_angle_atom_site_label_2
_geom_angle_atom_site_label_3
_geom_angle
N1 Os N2 176.41(9)
N1 Os O3 99.57(8)
N2 Os O3 77.56(8)
N1 Os O1 77.46(8)
N2 Os O1 100.74(8)
O3 Os O1 98.75(7)
N1 Os O4 105.86(8)
N2 Os O4 77.07(8)
O3 Os O4 154.56(7)
O1 Os O4 87.78(7)
N1 Os O2 77.29(8)
N2 Os O2 104.58(8)
O3 Os O2 87.22(8)
O1 Os O2 154.68(7)
O4 Os O2 97.35(7)
C11 N1 C21 119.0(2)
C11 N1 Os 120.46(17)
C21 N1 Os 120.47(17)
C31 N2 C41 119.3(2)
C31 N2 Os 120.06(17)
C41 N2 Os 120.63(17)
C12 O1 Os 114.28(15)
C22 O2 Os 114.12(15)
C32 O3 Os 114.31(16)
C42 O4 Os 114.15(15)
C16 O10 C26 119.16(19)
C36 O20 C46 119.27(19)
N1 C11 C16 121.9(2)
N1 C11 C12 112.0(2)
C16 C11 C12 126.1(2)
O1 C12 C13 127.0(2)
O1 C12 C11 115.8(2)
C13 C12 C11 117.2(2)
C14 C13 C12 115.4(2)
C14 C13 C17 123.4(2)
C12 C13 C17 121.2(2)
C13 C14 C15 128.4(3)
C13 C14 H14 116.4(17)
C15 C14 H14 115.2(17)
C16 C15 C14 115.3(2)
C16 C15 C18 123.3(2)
C14 C15 C18 121.4(2)
C15 C16 O10 123.4(2)
C15 C16 C11 117.6(2)
O10 C16 C11 119.1(2)
C172 C17 C171 108.4(3)
C172 C17 C173 110.2(3)
C171 C17 C173 108.0(3)
C172 C17 C13 110.1(2)
C171 C17 C13 112.3(2)
C173 C17 C13 107.7(3)
C183 C18 C182 107.5(3)
C183 C18 C181 107.6(3)
C182 C18 C181 110.5(3)
C183 C18 C15 112.4(2)
C182 C18 C15 109.6(2)
C181 C18 C15 109.1(2)
N1 C21 C26 122.0(2)
N1 C21 C22 112.0(2)
C26 C21 C22 126.0(2)
O2 C22 C23 127.1(2)
O2 C22 C21 115.7(2)
C23 C22 C21 117.2(2)
C24 C23 C22 115.1(2)
C24 C23 C27 123.4(2)
C22 C23 C27 121.4(2)
C23 C24 C25 128.8(3)
C23 C24 H24 115.1(17)
C25 C24 H24 116.1(17)
C26 C25 C24 114.6(2)
C26 C25 C28 124.2(2)
C24 C25 C28 121.2(2)
C25 C26 C21 118.2(2)
C25 C26 O10 122.9(2)
C21 C26 O10 118.8(2)
C23 C27 C272 112.0(2)
C23 C27 C271 109.3(2)
C272 C27 C271 108.0(3)
C23 C27 C273 108.8(2)
C272 C27 C273 107.9(3)
C271 C27 C273 110.8(3)
C282 C28 C281 110.2(3)
C282 C28 C283 107.1(2)
C281 C28 C283 107.8(2)
C282 C28 C25 110.5(2)
C281 C28 C25 109.3(2)
C283 C28 C25 111.9(2)
N2 C31 C36 121.8(2)
N2 C31 C32 112.1(2)
C36 C31 C32 126.0(2)
O3 C32 C33 126.6(2)
O3 C32 C31 115.9(2)
C33 C32 C31 117.5(2)
C34 C33 C32 115.2(2)
C34 C33 C37 123.3(2)
C32 C33 C37 121.4(2)
C33 C34 C35 128.0(3)
C33 C34 H34 116.1(17)
C35 C34 H34 115.9(17)
C36 C35 C34 115.5(2)
C36 C35 C38 123.4(2)
C34 C35 C38 121.2(2)
C35 C36 C31 117.8(2)
C35 C36 O20 123.1(2)
C31 C36 O20 119.1(2)
C33 C37 C371 112.1(3)
C33 C37 C373 107.3(3)
C371 C37 C373 108.9(3)
C33 C37 C372 110.5(2)
C371 C37 C372 107.7(3)
C373 C37 C372 110.3(3)
C381 C38 C382 111.3(2)
C381 C38 C383 107.6(3)
C382 C38 C383 107.3(3)
C381 C38 C35 109.2(2)
C382 C38 C35 109.0(2)
C383 C38 C35 112.4(2)
N2 C41 C46 121.8(2)
N2 C41 C42 111.8(2)
C46 C41 C42 126.4(2)
O4 C42 C41 116.2(2)
O4 C42 C43 127.0(2)
C41 C42 C43 116.9(2)
C44 C43 C42 115.4(2)
C44 C43 C47 123.4(2)
C42 C43 C47 121.1(2)
C43 C44 C45 128.5(3)
C43 C44 H44 117.9(19)
C45 C44 H44 113.6(18)
C46 C45 C44 114.8(2)
C46 C45 C48 124.3(2)
C44 C45 C48 120.9(2)
C45 C46 C41 118.0(2)
C45 C46 O20 123.3(2)
C41 C46 O20 118.7(2)
C43 C47 C472 112.1(2)
C43 C47 C473 108.8(2)
C472 C47 C473 108.3(3)
C43 C47 C471 108.7(2)
C472 C47 C471 108.4(3)
C473 C47 C471 110.6(3)
C483 C48 C481 109.6(3)
C483 C48 C482 107.1(2)
C481 C48 C482 107.7(2)
C483 C48 C45 110.7(2)
C481 C48 C45 110.1(2)
C482 C48 C45 111.6(2)
C17 C171 H17B 107(2)
C17 C171 H17A 107(2)
H17B C171 H17A 112(3)
C17 C171 H17C 113(2)
H17B C171 H17C 106(3)
H17A C171 H17C 112(3)
C17 C172 H17F 112.4(19)
C17 C172 H17E 112(2)
H17F C172 H17E 113(3)
C17 C172 H17D 113(2)
H17F C172 H17D 107(3)
H17E C172 H17D 100(3)
C17 C173 H17I 111.9(18)
C17 C173 H17H 107(2)
H17I C173 H17H 114(3)
C17 C173 H17G 109(2)
H17I C173 H17G 106(3)
H17H C173 H17G 108(3)
C18 C181 H18C 110.5(17)
C18 C181 H18B 108.4(19)
H18C C181 H18B 107(2)
C18 C181 H18A 115(2)
H18C C181 H18A 108(3)
H18B C181 H18A 108(3)
C18 C182 H18F 114.1(18)
C18 C182 H18E 109.7(18)
H18F C182 H18E 109(3)
C18 C182 H18D 110(2)
H18F C182 H18D 105(3)
H18E C182 H18D 109(3)
C18 C183 H18I 113.2(19)
C18 C183 H18H 113(2)
H18I C183 H18H 106(3)
C18 C183 H18G 109.3(19)
H18I C183 H18G 107(3)
H18H C183 H18G 108(3)
C27 C271 H27C 109.0(16)
C27 C271 H27B 109.4(17)
H27C C271 H27B 115(2)
C27 C271 H27A 110(2)
H27C C271 H27A 104(3)
H27B C271 H27A 109(3)
C27 C272 H27F 111(2)
C27 C272 H27E 108(2)
H27F C272 H27E 103(3)
C27 C272 H27D 114.7(18)
H27F C272 H27D 113(3)
H27E C272 H27D 106(3)
C27 C273 H27I 109.7(19)
C27 C273 H27H 108.1(19)
H27I C273 H27H 110(3)
C27 C273 H27G 111(2)
H27I C273 H27G 111(3)
H27H C273 H27G 107(3)
C28 C281 H28C 114.4(17)
C28 C281 H28B 109.9(16)
H28C C281 H28B 105(2)
C28 C281 H28A 111.6(17)
H28C C281 H28A 108(2)
H28B C281 H28A 107(2)
C28 C282 H28F 108.5(19)
C28 C282 H28E 109(2)
H28F C282 H28E 105(3)
C28 C282 H28D 110(2)
H28F C282 H28D 112(3)
H28E C282 H28D 113(3)
C28 C283 H28I 110.5(19)
C28 C283 H28H 113.5(19)
H28I C283 H28H 106(3)
C28 C283 H28G 114.2(19)
H28I C283 H28G 108(3)
H28H C283 H28G 105(3)
C37 C371 H37A 110(3)
C37 C371 H37B 114(2)
H37A C371 H37B 111(4)
C37 C371 H37C 107(2)
H37A C371 H37C 106(4)
H37B C371 H37C 110(3)
C37 C372 H37E 113.0(18)
C37 C372 H37D 108.2(18)
H37E C372 H37D 107(2)
C37 C372 H37F 113(2)
H37E C372 H37F 107(3)
H37D C372 H37F 109(3)
C37 C373 H37I 107.7(19)
C37 C373 H37H 111.9(19)
H37I C373 H37H 107(3)
C37 C373 H37G 107(2)
H37I C373 H37G 111(3)
H37H C373 H37G 112(3)
C38 C381 H38C 107.1(17)
C38 C381 H38B 111.4(19)
H38C C381 H38B 107(2)
C38 C381 H38A 111(2)
H38C C381 H38A 110(3)
H38B C381 H38A 111(3)
C38 C382 H38F 111.8(19)
C38 C382 H38E 104.9(18)
H38F C382 H38E 111(3)
C38 C382 H38D 109.7(19)
H38F C382 H38D 111(3)
H38E C382 H38D 108(3)
C38 C383 H38H 108.2(18)
C38 C383 H38I 112(2)
H38H C383 H38I 106(3)
C38 C383 H38G 107(2)
H38H C383 H38G 112(3)
H38I C383 H38G 112(3)
C47 C471 H47C 110.7(17)
C47 C471 H47B 109(2)
H47C C471 H47B 109(3)
C47 C471 H47A 113.7(19)
H47C C471 H47A 106(2)
H47B C471 H47A 107(3)
C47 C472 H47F 110.2(18)
C47 C472 H47E 116.3(17)
H47F C472 H47E 109(3)
C47 C472 H47D 107.6(17)
H47F C472 H47D 110(3)
H47E C472 H47D 104(2)
C47 C473 H47I 109(2)
C47 C473 H47H 108(2)
H47I C473 H47H 109(3)
C47 C473 H47G 110(2)
H47I C473 H47G 111(3)
H47H C473 H47G 109(3)
C48 C481 H48C 109.4(18)
C48 C481 H48B 111(2)
H48C C481 H48B 107(3)
C48 C481 H48A 112.0(19)
H48C C481 H48A 112(3)
H48B C481 H48A 105(3)
C48 C482 H48F 115.9(17)
C48 C482 H48E 111(2)
H48F C482 H48E 108(3)
C48 C482 H48D 107.9(18)
H48F C482 H48D 104(2)
H48E C482 H48D 110(3)
C48 C483 H48I 111.3(16)
C48 C483 H48H 110.7(19)
H48I C483 H48H 109(3)
C48 C483 H48G 107(2)
H48I C483 H48G 106(3)
H48H C483 H48G 113(3)

loop_
_geom_bond_atom_site_label_1
_geom_bond_atom_site_label_2
_geom_bond_distance
Os N1 1.922(2)
Os N2 1.928(2)
Os O3 2.0560(18)
Os O1 2.0581(18)
Os O4 2.0696(18)
Os O2 2.0708(18)
N1 C11 1.357(3)
N1 C21 1.361(3)
N2 C31 1.355(3)
N2 C41 1.357(3)
O1 C12 1.337(3)
O2 C22 1.331(3)
O3 C32 1.333(3)
O4 C42 1.330(3)
O10 C16 1.397(3)
O10 C26 1.400(3)
O20 C36 1.396(3)
O20 C46 1.401(3)
C11 C16 1.399(3)
C11 C12 1.402(4)
C12 C13 1.401(4)
C13 C14 1.393(4)
C13 C17 1.535(4)
C14 C15 1.405(4)
C14 H14 0.91(3)
C15 C16 1.391(4)
C15 C18 1.540(3)
C17 C172 1.521(4)
C17 C171 1.526(4)
C17 C173 1.529(5)
C18 C183 1.526(4)
C18 C182 1.527(4)
C18 C181 1.535(4)
C21 C26 1.398(3)
C21 C22 1.406(4)
C22 C23 1.405(4)
C23 C24 1.394(4)
C23 C27 1.527(4)
C24 C25 1.416(4)
C24 H24 0.88(3)
C25 C26 1.389(4)
C25 C28 1.540(3)
C27 C272 1.529(4)
C27 C271 1.530(4)
C27 C273 1.534(4)
C28 C282 1.530(4)
C28 C281 1.532(4)
C28 C283 1.533(4)
C31 C36 1.395(4)
C31 C32 1.404(4)
C32 C33 1.402(4)
C33 C34 1.401(4)
C33 C37 1.524(4)
C34 C35 1.412(4)
C34 H34 0.95(3)
C35 C36 1.388(4)
C35 C38 1.534(4)
C37 C371 1.526(5)
C37 C373 1.528(5)
C37 C372 1.534(4)
C38 C381 1.528(4)
C38 C382 1.532(4)
C38 C383 1.534(4)
C41 C46 1.399(3)
C41 C42 1.401(4)
C42 C43 1.406(4)
C43 C44 1.398(4)
C43 C47 1.525(4)
C44 C45 1.411(4)
C44 H44 0.83(3)
C45 C46 1.391(4)
C45 C48 1.544(3)
C47 C472 1.526(4)
C47 C473 1.532(4)
C47 C471 1.536(4)
C48 C483 1.530(4)
C48 C481 1.533(4)
C48 C482 1.536(4)
C171 H17B 0.95(4)
C171 H17A 0.95(4)
C171 H17C 0.97(4)
C172 H17F 0.93(3)
C172 H17E 0.91(3)
C172 H17D 0.98(3)
C173 H17I 0.96(3)
C173 H17H 0.94(4)
C173 H17G 0.96(4)
C181 H18C 0.96(3)
C181 H18B 0.95(3)
C181 H18A 0.92(3)
C182 H18F 1.01(3)
C182 H18E 0.92(3)
C182 H18D 0.92(4)
C183 H18I 0.98(3)
C183 H18H 0.94(4)
C183 H18G 0.97(3)
C271 H27C 0.97(3)
C271 H27B 1.02(3)
C271 H27A 0.97(4)
C272 H27F 0.90(3)
C272 H27E 0.95(4)
C272 H27D 1.01(3)
C273 H27I 0.95(3)
C273 H27H 0.94(3)
C273 H27G 0.96(4)
C281 H28C 0.97(3)
C281 H28B 0.97(3)
C281 H28A 0.99(3)
C282 H28F 0.98(3)
C282 H28E 0.95(4)
C282 H28D 0.96(3)
C283 H28I 0.97(3)
C283 H28H 0.93(3)
C283 H28G 1.01(3)
C371 H37A 0.94(5)
C371 H37B 0.99(4)
C371 H37C 0.95(4)
C372 H37E 0.97(3)
C372 H37D 0.99(3)
C372 H37F 0.97(4)
C373 H37I 0.97(3)
C373 H37H 0.97(3)
C373 H37G 0.98(4)
C381 H38C 0.96(3)
C381 H38B 0.96(3)
C381 H38A 0.92(3)
C382 H38F 0.92(3)
C382 H38E 1.00(3)
C382 H38D 0.98(3)
C383 H38H 0.92(3)
C383 H38I 0.99(4)
C383 H38G 0.92(3)
C471 H47C 0.93(3)
C471 H47B 0.95(3)
C471 H47A 0.90(3)
C472 H47F 0.94(3)
C472 H47E 0.95(3)
C472 H47D 1.01(3)
C473 H47I 0.98(4)
C473 H47H 0.93(3)
C473 H47G 0.95(3)
C481 H48C 0.95(3)
C481 H48B 0.92(3)
C481 H48A 0.98(3)
C482 H48F 1.01(3)
C482 H48E 0.95(3)
C482 H48D 0.97(3)
C483 H48I 0.97(3)
C483 H48H 0.97(4)
C483 H48G 0.88(4)
